data_7248995
loop_
_publ_author_name
'Ochsenbein, Philippe'
'Bonin, Michel'
'Fadaei-Tirani, Farzaneh'
'Lem\'ee, Marie-H\'el\`ene'
'Kieffer, J\'er\^ome'
'G\"orl, Daniel'
'El-Hajji, Mohamed'
'Schenk-Jo\&s, Kurt'

_publ_section_title
;
 A score and nine years of irbesartan
;
_journal_issue 34
_journal_name_full CrystEngComm
_journal_page_first 4566
_journal_page_last 4578
_journal_paper_doi 10.1039/D3CE01172K
_journal_volume 26
_journal_year 2024
_chemical_formula_moiety 'C25 H28 N6 O, 0.4[H2O]'
_chemical_formula_sum 'C25 H28 N6 O'
_chemical_formula_weight 428.52
_chemical_name_common SR47436-A
_space_group_crystal_system trigonal
_space_group_IT_number 148
_space_group_name_Hall '-R 3'
_space_group_name_H-M_alt 'R -3 :H'
_atom_sites_solution_hydrogens mixed
_atom_sites_solution_primary dual
_atom_sites_solution_secondary difmap
_audit_creation_date 2020-04-27
_audit_creation_method
;
Olex2 1.3
(compiled 2020.02.04 svn.rd84adfe8 for OlexSys, GUI svn.r6032)
;
_audit_update_record
;
2020-04-27 deposited with the CCDC.	2024-05-20 downloaded from the CCDC.
;
_cell_angle_alpha 90
_cell_angle_beta 90
_cell_angle_gamma 120
_cell_formula_units_Z 18
_cell_length_a 37.4596(7)
_cell_length_b 37.4596(7)
_cell_length_c 9.8361(2)
_cell_measurement_reflns_used 9870
_cell_measurement_temperature 293(1)
_cell_measurement_theta_max 57.3
_cell_measurement_theta_min 2.359
_cell_volume 11953.1(4)
_computing_cell_refinement 'SAINT V8.34A (Bruker AXS Inc., 2013)'
_computing_data_collection 'Bruker Instrument Service v2016.5.0.1'
_computing_data_reduction 'SAINT V8.34A (Bruker AXS Inc., 2013)'
_computing_molecular_graphics 'Olex2 1.3 (Dolomanov et al., 2009)'
_computing_publication_material 'Olex2 1.3 (Dolomanov et al., 2009)'
_computing_structure_refinement 'ShelXL 2018/3 (Sheldrick, 2015)'
_computing_structure_solution 'ShelXT 2018/2 (Sheldrick, 2018)'
_diffrn_ambient_temperature 293(1)
_diffrn_detector 'CCD plate'
_diffrn_detector_area_resol_mean 8.3333
_diffrn_detector_type 'APEX II'
_diffrn_measured_fraction_theta_full 0.996
_diffrn_measured_fraction_theta_max 0.996
_diffrn_measurement_device_type 'Bruker APEX_DUO'
_diffrn_measurement_method 'phi and omega scans'
_diffrn_radiation_type CuK\a
_diffrn_radiation_wavelength 1.54178
_diffrn_reflns_av_R_equivalents 0.0678
_diffrn_reflns_av_unetI/netI 0.0272
_diffrn_reflns_Laue_measured_fraction_full 0.996
_diffrn_reflns_Laue_measured_fraction_max 0.996
_diffrn_reflns_limit_h_max 36
_diffrn_reflns_limit_h_min -40
_diffrn_reflns_limit_k_max 40
_diffrn_reflns_limit_k_min -36
_diffrn_reflns_limit_l_max 10
_diffrn_reflns_limit_l_min -10
_diffrn_reflns_number 37052
_diffrn_reflns_point_group_measured_fraction_full 0.996
_diffrn_reflns_point_group_measured_fraction_max 0.996
_diffrn_reflns_theta_full 57.461
_diffrn_reflns_theta_max 57.461
_diffrn_reflns_theta_min 2.359
_diffrn_source 'Incoatec microsource'
_exptl_absorpt_coefficient_mu 0.543
_exptl_absorpt_correction_T_max 0.7513
_exptl_absorpt_correction_T_min 0.6516
_exptl_absorpt_correction_type multi-scan
_exptl_absorpt_process_details
;
SADABS V2012/1 (Bruker AXS Inc.) was used for absorption correction.
wR2(int) was 0.1579 before and 0.0469 after correction.
The Ratio of minimum to maximum transmission is 0.867.
The \l/2 correction factor is 0.0015.
;
_exptl_crystal_colour colourless
_exptl_crystal_density_diffrn 1.072
_exptl_crystal_description prism
_exptl_crystal_F_000 4104
_exptl_crystal_size_max 0.5
_exptl_crystal_size_mid 0.02
_exptl_crystal_size_min 0.016
_refine_diff_density_max 0.171
_refine_diff_density_min -0.192
_refine_diff_density_rms 0.031
_refine_ls_extinction_coef 0.000036(12)
_refine_ls_extinction_expression Fc^*^=kFc[1+0.001xFc^2^\l^3^/sin(2\q)]^-1/4^
_refine_ls_extinction_method 'SHELXL-2018/3 (Sheldrick 2018)'
_refine_ls_goodness_of_fit_ref 1.039
_refine_ls_hydrogen_treatment mixed
_refine_ls_matrix_type full
_refine_ls_number_parameters 354
_refine_ls_number_reflns 3621
_refine_ls_number_restraints 170
_refine_ls_restrained_S_all 1.116
_refine_ls_R_factor_all 0.0462
_refine_ls_R_factor_gt 0.0407
_refine_ls_shift/su_max 0.001
_refine_ls_shift/su_mean 0.000
_refine_ls_structure_factor_coef Fsqd
_refine_ls_weighting_details 'w=1/[\s^2^(Fo^2^)+(0.0754P)^2^+5.7706P] where P=(Fo^2^+2Fc^2^)/3'
_refine_ls_weighting_scheme calc
_refine_ls_wR_factor_gt 0.1170
_refine_ls_wR_factor_ref 0.1229
_reflns_Friedel_coverage 0.000
_reflns_number_gt 3145
_reflns_number_total 3621
_reflns_threshold_expression 'I > 2\s(I)'
_cod_data_source_file d3ce01172k2.cif
_cod_data_source_block ibs_a_293k_zwitter
_cod_depositor_comments 'Adding full bibliography for 7248992--7248997.cif.'
_cod_original_cell_volume 11953.1(5)
_cod_original_sg_symbol_H-M 'R -3'
_cod_database_code 7248995
_shelx_shelxl_version_number 2018/3
_shelx_space_group_comment
;
The symmetry employed for this shelxl refinement is uniquely defined
by the following loop, which should always be used as a source of
symmetry information in preference to the above space-group names.
They are only intended as comments.
;
_shelx_estimated_absorpt_t_max 0.991
_shelx_estimated_absorpt_t_min 0.773
_exptl_absorpt_special_details 'SADABS V2012/1 (Bruker AXS Inc.)'
_olex2_refinement_description
;
1. Fixed Uiso
 At 1.2 times of:
  All C(H) groups, All C(H,H) groups, All C(H,H,H,H,H,H) groups, All N(H) groups
 At 1.5 times of:
  All C(H,H,H) groups
2. Restrained distances
 C2T2-C1 \\sim C3T2-C2T2 \\sim C3T2-C4T2 \\sim C2T1-C1 \\sim C2T1-C3T1 \\sim
C4T1-C3T1
 with sigma of 0.01
 C1-C3T2 \\sim C4T2-C2T2 \\sim C1-C3T1 \\sim C4T1-C2T1
 with sigma of 0.01
 C2T2-C1 \\sim C2GT-C1 \\sim C3GT-C2GT \\sim C4GT-C3GT
 with sigma of 0.01
 C1-C3GT \\sim C4GT-C2GT
 with sigma of 0.02
3. Uiso/Uaniso restraints and constraints
C1 \\sim C2GT \\sim C2T1 \\sim C2T2 \\sim C3GT \\sim C3T1 \\sim C3T2 \\sim C4GT
\\sim C4T1 \\sim C4T2: within 2A with sigma of 0.01 and sigma for terminal
atoms of 0.02 within 2A
4. Others
 1*[Sof(H1AA)+Sof(H1AB)+Sof(C2T2)+Sof(H2TC)+Sof(H2TD)+Sof(C3T2)+Sof(H3TC)+
 Sof(H3TD)+Sof(C4T2)+Sof(H4TD)+Sof(H4TE)+Sof(H4TF)]+1*[Sof(H1BC)+Sof(H1BD)+
 Sof(C2T1)+Sof(H2TA)+Sof(H2TB)+Sof(C3T1)+Sof(H3TA)+Sof(H3TB)+Sof(C4T1)+
 Sof(H4TA)+Sof(H4TB)+Sof(H4TC)]+1*[Sof(H1CE)+Sof(H1CF)+Sof(C2GT)+Sof(H2GA)+
 Sof(H2GB)+Sof(C3GT)+Sof(H3GA)+Sof(H3GB)+Sof(C4GT)+Sof(H4GA)+Sof(H4GB)+
 Sof(H4GC)]=1 with esd of 0.001
 Sof(H1AA)=Sof(H1AB)=Sof(C2T2)=Sof(H2TC)=Sof(H2TD)=Sof(C3T2)=Sof(H3TC)=
 Sof(H3TD)=Sof(C4T2)=Sof(H4TD)=Sof(H4TE)=Sof(H4TF)=FVAR(1)
 Sof(H1BC)=Sof(H1BD)=Sof(C2T1)=Sof(H2TA)=Sof(H2TB)=Sof(C3T1)=Sof(H3TA)=
 Sof(H3TB)=Sof(C4T1)=Sof(H4TA)=Sof(H4TB)=Sof(H4TC)=FVAR(2)
 Sof(H1CE)=Sof(H1CF)=Sof(C2GT)=Sof(H2GA)=Sof(H2GB)=Sof(C3GT)=Sof(H3GA)=
 Sof(H3GB)=Sof(C4GT)=Sof(H4GA)=Sof(H4GB)=Sof(H4GC)=FVAR(3)
 Sof(H1N)=1-FVAR(4)
 Sof(H1)=FVAR(4)
5.a Secondary CH2 refined with riding coordinates:
 C1(H1AA,H1AB), C1(H1BC,H1BD), C1(H1CE,H1CF), C1M(H1MA,H1MB), C2GT(H2GA,H2GB),
 C2T1(H2TA,H2TB), C2T2(H2TC,H2TD), C3GT(H3GA,H3GB), C3T1(H3TA,H3TB), C3T2(H3TC,
 H3TD), C6N(H6NA,H6NB), C7N(H7NA,H7NB), C8N(H8NA,H8NB), C9N(H9NA,H9NB)
5.b Me refined with riding coordinates:
 C4GT(H4GA,H4GB,H4GC), C4T1(H4TA,H4TB,H4TC), C4T2(H4TD,H4TE,H4TF)
5.c Aromatic/amide H refined with riding coordinates:
 C2B(H2B), C3B(H3B), C3P(H3P), C4P(H4P), C5B(H5B), C5P(H5P), C6B(H6B), C6P(H6P)
;
_smtbx_masks_void_probe_radius 1.2
_smtbx_masks_void_truncation_radius 1.2
_olex2_submission_special_instructions 'No special instructions were received'

loop_
_space_group_symop_operation_xyz
'x, y, z'
'-y, x-y, z'
'-x+y, -x, z'
'x+2/3, y+1/3, z+1/3'
'-y+2/3, x-y+1/3, z+1/3'
'-x+y+2/3, -x+1/3, z+1/3'
'x+1/3, y+2/3, z+2/3'
'-y+1/3, x-y+2/3, z+2/3'
'-x+y+1/3, -x+2/3, z+2/3'
'-x, -y, -z'
'y, -x+y, -z'
'x-y, x, -z'
'-x+2/3, -y+1/3, -z+1/3'
'y+2/3, -x+y+1/3, -z+1/3'
'x-y+2/3, x+1/3, -z+1/3'
'-x+1/3, -y+2/3, -z+2/3'
'y+1/3, -x+y+2/3, -z+2/3'
'x-y+1/3, x+2/3, -z+2/3'

loop_
_atom_site_label
_atom_site_type_symbol
_atom_site_fract_x
_atom_site_fract_y
_atom_site_fract_z
_atom_site_U_iso_or_equiv
_atom_site_adp_type
_atom_site_occupancy
_atom_site_site_symmetry_order
_atom_site_calc_flag
_atom_site_refinement_flags_posn
_atom_site_refinement_flags_adp
_atom_site_refinement_flags_occupancy
_atom_site_disorder_assembly
_atom_site_disorder_group
O1N O 0.72397(4) 0.63729(4) 0.68221(14) 0.0781(4) Uani 1 1 d . . . . .
N1 N 0.48418(4) 0.57596(4) 0.48599(16) 0.0534(4) Uani 1 1 d . . . . .
H1 H 0.4952(8) 0.5869(7) 0.568(3) 0.064 Uiso 0.79(3) 1 d . U P A 1
N1N N 0.72735(5) 0.57863(5) 0.40703(16) 0.0551(4) Uani 1 1 d . . . . .
H1N H 0.736(3) 0.577(3) 0.339(12) 0.066 Uiso 0.21(3) 1 d . U P A 2
N2 N 0.45229(4) 0.53704(4) 0.48346(16) 0.0636(4) Uani 1 1 d . . . . .
N3 N 0.43943(5) 0.52984(5) 0.35994(17) 0.0713(5) Uani 1 1 d . . . . .
N3N N 0.68184(4) 0.58206(4) 0.54596(13) 0.0490(4) Uani 1 1 d . . . . .
N4 N 0.46206(5) 0.56326(5) 0.28029(15) 0.0664(4) Uani 1 1 d . . . . .
C1 C 0.65530(6) 0.52572(6) 0.3702(2) 0.0744(6) Uani 1 1 d D U . . .
H1AA H 0.631963 0.513980 0.431874 0.089 Uiso 0.469(5) 1 calc R U P B 1
H1AB H 0.647111 0.535336 0.291046 0.089 Uiso 0.469(5) 1 calc R U P B 1
H1BC H 0.629216 0.524649 0.385889 0.089 Uiso 0.405(6) 1 calc R U P B 2
H1BD H 0.660181 0.527394 0.272976 0.089 Uiso 0.405(6) 1 calc R U P B 2
H1CE H 0.631605 0.529291 0.357204 0.089 Uiso 0.126(4) 1 calc R U P B 3
H1CF H 0.664382 0.521862 0.281881 0.089 Uiso 0.126(4) 1 calc R U P B 3
C1B C 0.58265(4) 0.63365(4) 0.41320(15) 0.0448(4) Uani 1 1 d . . . . .
C1M C 0.64232(5) 0.57339(5) 0.60491(17) 0.0558(4) Uani 1 1 d . . . . .
H1MA H 0.646610 0.581755 0.699591 0.067 Uiso 1 1 calc R U . . .
H1MB H 0.623423 0.543885 0.602174 0.067 Uiso 1 1 calc R U . . .
C1P C 0.56191(5) 0.65441(5) 0.35010(15) 0.0472(4) Uani 1 1 d . . . . .
C2B C 0.61275(5) 0.65334(5) 0.51188(17) 0.0529(4) Uani 1 1 d . . . . .
H2B H 0.619723 0.679828 0.539098 0.064 Uiso 1 1 calc R U . . .
C2GT C 0.6442(7) 0.4900(6) 0.456(3) 0.105(4) Uani 0.126(4) 1 d D U P B 3
H2GA H 0.635567 0.495753 0.542256 0.126 Uiso 0.126(4) 1 calc R U P B 3
H2GB H 0.619818 0.467335 0.415336 0.126 Uiso 0.126(4) 1 calc R U P B 3
C2N C 0.68908(5) 0.56266(5) 0.43820(16) 0.0514(4) Uani 1 1 d . . . . .
C2P C 0.51954(5) 0.63435(5) 0.32059(16) 0.0515(4) Uani 1 1 d . . . . .
C2T1 C 0.6535(2) 0.48811(15) 0.4250(10) 0.097(2) Uani 0.405(6) 1 d D U P B 2
H2TA H 0.680976 0.491741 0.418520 0.116 Uiso 0.405(6) 1 calc R U P B 2
H2TB H 0.646850 0.486448 0.520893 0.116 Uiso 0.405(6) 1 calc R U P B 2
C2T2 C 0.66159(16) 0.49229(14) 0.3257(8) 0.0917(16) Uani 0.469(5) 1 d D U P B 1
H2TC H 0.671376 0.483479 0.402860 0.110 Uiso 0.469(5) 1 calc R U P B 1
H2TD H 0.683405 0.503193 0.258231 0.110 Uiso 0.469(5) 1 calc R U P B 1
C3B C 0.63255(5) 0.63453(5) 0.57049(17) 0.0545(4) Uani 1 1 d . . . . .
H3B H 0.652785 0.648601 0.635750 0.065 Uiso 1 1 calc R U . . .
C3GT C 0.6713(6) 0.4743(6) 0.488(3) 0.124(4) Uani 0.126(4) 1 d D U P B 3
H3GA H 0.690655 0.492762 0.555470 0.149 Uiso 0.126(4) 1 calc R U P B 3
H3GB H 0.687166 0.477309 0.406713 0.149 Uiso 0.126(4) 1 calc R U P B 3
C3P C 0.50299(6) 0.65532(6) 0.2536(2) 0.0705(5) Uani 1 1 d . . . . .
H3P H 0.475111 0.641549 0.231568 0.085 Uiso 1 1 calc R U . . .
C3T1 C 0.6250(3) 0.44859(17) 0.3638(10) 0.125(2) Uani 0.405(6) 1 d D U P B 2
H3TA H 0.598895 0.447639 0.350577 0.151 Uiso 0.405(6) 1 calc R U P B 2
H3TB H 0.635491 0.447704 0.274406 0.151 Uiso 0.405(6) 1 calc R U P B 2
C3T2 C 0.6257(2) 0.45548(18) 0.2673(10) 0.127(2) Uani 0.469(5) 1 d D U P B 1
H3TC H 0.604397 0.443539 0.336209 0.152 Uiso 0.469(5) 1 calc R U P B 1
H3TD H 0.615001 0.464313 0.192791 0.152 Uiso 0.469(5) 1 calc R U P B 1
C4B C 0.62267(4) 0.59486(5) 0.53337(15) 0.0464(4) Uani 1 1 d . . . . .
C4GT C 0.6566(11) 0.4327(7) 0.538(4) 0.215(10) Uani 0.126(4) 1 d D U P B 3
H4GA H 0.679588 0.428555 0.552727 0.322 Uiso 0.126(4) 1 calc R U P B 3
H4GB H 0.641946 0.428754 0.621589 0.322 Uiso 0.126(4) 1 calc R U P B 3
H4GC H 0.638428 0.413173 0.471601 0.322 Uiso 0.126(4) 1 calc R U P B 3
C4N C 0.71912(5) 0.61378(5) 0.59056(17) 0.0536(4) Uani 1 1 d . . . . .
C4P C 0.52728(7) 0.69632(6) 0.2190(2) 0.0772(6) Uani 1 1 d . . . . .
H4P H 0.515848 0.710043 0.173897 0.093 Uiso 1 1 calc R U . . .
C4T1 C 0.6170(4) 0.4119(2) 0.4354(14) 0.228(6) Uani 0.405(6) 1 d D U P B 2
H4TA H 0.597839 0.388124 0.384474 0.342 Uiso 0.405(6) 1 calc R U P B 2
H4TB H 0.642317 0.411592 0.446606 0.342 Uiso 0.405(6) 1 calc R U P B 2
H4TC H 0.605569 0.411526 0.523094 0.342 Uiso 0.405(6) 1 calc R U P B 2
C4T2 C 0.6334(3) 0.4238(2) 0.2179(13) 0.214(5) Uani 0.469(5) 1 d D U P B 1
H4TD H 0.608259 0.401377 0.182247 0.322 Uiso 0.469(5) 1 calc R U P B 1
H4TE H 0.653760 0.434812 0.147243 0.322 Uiso 0.469(5) 1 calc R U P B 1
H4TF H 0.643127 0.413982 0.291052 0.322 Uiso 0.469(5) 1 calc R U P B 1
C5 C 0.48987(5) 0.59154(5) 0.36148(16) 0.0492(4) Uani 1 1 d . . . . .
C5B C 0.59313(5) 0.57541(5) 0.43374(16) 0.0508(4) Uani 1 1 d . . . . .
H5B H 0.586119 0.548874 0.407006 0.061 Uiso 1 1 calc R U . . .
C5N C 0.75136(5) 0.61228(5) 0.50292(15) 0.0493(4) Uani 1 1 d . . . . .
C5P C 0.56811(7) 0.71655(6) 0.25144(19) 0.0677(5) Uani 1 1 d . . . . .
H5P H 0.584390 0.744376 0.230523 0.081 Uiso 1 1 calc R U . . .
C6B C 0.57378(5) 0.59440(5) 0.37295(16) 0.0497(4) Uani 1 1 d . . . . .
H6B H 0.554609 0.580833 0.304318 0.060 Uiso 1 1 calc R U . . .
C6N C 0.78122(6) 0.60373(6) 0.58426(19) 0.0662(5) Uani 1 1 d . . . . .
H6NA H 0.788083 0.618209 0.670525 0.079 Uiso 1 1 calc R U . . .
H6NB H 0.769351 0.574453 0.601325 0.079 Uiso 1 1 calc R U . . .
C6P C 0.58542(5) 0.69610(5) 0.31496(17) 0.0563(4) Uani 1 1 d . . . . .
H6P H 0.613432 0.710332 0.335015 0.068 Uiso 1 1 calc R U . . .
C7N C 0.81887(6) 0.61963(7) 0.4944(2) 0.0763(6) Uani 1 1 d . . . . .
H7NA H 0.843448 0.628628 0.549178 0.092 Uiso 1 1 calc R U . . .
H7NB H 0.816230 0.598187 0.433003 0.092 Uiso 1 1 calc R U . . .
C8N C 0.82143(6) 0.65509(6) 0.4161(2) 0.0706(5) Uani 1 1 d . . . . .
H8NA H 0.827174 0.653152 0.321084 0.085 Uiso 1 1 calc R U . . .
H8NB H 0.843228 0.680980 0.452083 0.085 Uiso 1 1 calc R U . . .
C9N C 0.78004(5) 0.65275(6) 0.4310(2) 0.0662(5) Uani 1 1 d . . . . .
H9NA H 0.769066 0.653468 0.342416 0.079 Uiso 1 1 calc R U . . .
H9NB H 0.782917 0.675867 0.484110 0.079 Uiso 1 1 calc R U . . .

loop_
_atom_site_aniso_label
_atom_site_aniso_U_11
_atom_site_aniso_U_22
_atom_site_aniso_U_33
_atom_site_aniso_U_23
_atom_site_aniso_U_13
_atom_site_aniso_U_12
O1N 0.0679(8) 0.0846(9) 0.0735(9) -0.0285(7) -0.0027(6) 0.0319(7)
N1 0.0471(8) 0.0469(8) 0.0512(9) 0.0007(6) -0.0058(6) 0.0123(7)
N1N 0.0543(10) 0.0696(10) 0.0487(9) -0.0022(7) 0.0007(7) 0.0365(8)
N2 0.0498(8) 0.0507(9) 0.0675(10) 0.0031(7) -0.0039(7) 0.0081(7)
N3 0.0604(10) 0.0567(10) 0.0697(11) -0.0034(8) -0.0120(8) 0.0090(8)
N3N 0.0459(8) 0.0541(8) 0.0462(8) 0.0010(6) 0.0044(6) 0.0243(7)
N4 0.0624(9) 0.0593(9) 0.0571(9) -0.0037(7) -0.0121(7) 0.0150(8)
C1 0.0701(12) 0.0676(12) 0.0774(13) -0.0159(10) -0.0056(10) 0.0285(10)
C1B 0.0411(8) 0.0411(9) 0.0439(9) -0.0011(7) 0.0074(7) 0.0143(7)
C1M 0.0511(10) 0.0599(10) 0.0497(10) 0.0107(8) 0.0126(7) 0.0227(8)
C1P 0.0524(10) 0.0422(9) 0.0413(9) -0.0010(6) 0.0054(7) 0.0195(8)
C2B 0.0510(10) 0.0437(9) 0.0571(10) -0.0100(7) -0.0015(8) 0.0184(8)
C2GT 0.091(5) 0.077(5) 0.133(5) -0.019(5) 0.004(5) 0.030(4)
C2N 0.0553(11) 0.0542(10) 0.0486(10) 0.0014(7) 0.0011(7) 0.0304(9)
C2P 0.0552(10) 0.0484(9) 0.0461(9) 0.0028(7) -0.0009(7) 0.0223(8)
C2T1 0.080(3) 0.071(3) 0.140(4) -0.025(3) 0.004(3) 0.039(2)
C2T2 0.087(3) 0.061(2) 0.121(4) -0.027(3) 0.007(3) 0.033(2)
C3B 0.0462(9) 0.0563(10) 0.0513(10) -0.0099(8) -0.0041(7) 0.0185(8)
C3GT 0.110(5) 0.083(5) 0.155(6) -0.012(5) 0.005(5) 0.031(5)
C3P 0.0647(12) 0.0687(13) 0.0745(13) 0.0137(10) -0.0063(9) 0.0306(10)
C3T1 0.115(4) 0.077(3) 0.168(5) -0.023(4) 0.010(4) 0.037(3)
C3T2 0.119(4) 0.081(3) 0.156(5) -0.028(4) 0.005(4) 0.032(3)
C4B 0.0395(8) 0.0510(10) 0.0419(9) 0.0036(7) 0.0114(7) 0.0174(7)
C4GT 0.185(15) 0.128(13) 0.257(16) -0.013(14) 0.008(14) 0.023(13)
C4N 0.0533(10) 0.0581(10) 0.0480(10) -0.0019(8) -0.0023(7) 0.0267(9)
C4P 0.0875(16) 0.0698(13) 0.0801(14) 0.0219(10) 0.0005(11) 0.0438(12)
C4T1 0.197(10) 0.114(7) 0.317(13) -0.008(8) -0.005(10) 0.036(7)
C4T2 0.191(8) 0.137(7) 0.275(10) -0.055(7) 0.013(8) 0.052(6)
C5 0.0456(9) 0.0498(9) 0.0486(10) -0.0001(7) -0.0048(7) 0.0212(8)
C5B 0.0493(9) 0.0443(9) 0.0545(10) -0.0031(7) 0.0058(7) 0.0203(8)
C5N 0.0481(9) 0.0562(10) 0.0462(9) 0.0017(7) -0.0012(7) 0.0281(8)
C5P 0.0829(14) 0.0494(10) 0.0630(12) 0.0117(8) 0.0104(10) 0.0273(10)
C6B 0.0462(9) 0.0467(9) 0.0488(9) -0.0076(7) -0.0008(7) 0.0176(8)
C6N 0.0685(12) 0.0802(13) 0.0574(11) 0.0059(9) -0.0107(9) 0.0429(10)
C6P 0.0598(10) 0.0468(10) 0.0523(10) 0.0019(7) 0.0088(8) 0.0192(8)
C7N 0.0572(12) 0.0953(15) 0.0864(14) 0.0080(12) -0.0060(10) 0.0456(11)
C8N 0.0509(11) 0.0763(13) 0.0762(13) 0.0050(10) -0.0015(9) 0.0255(10)
C9N 0.0555(11) 0.0638(11) 0.0801(13) 0.0156(9) 0.0048(9) 0.0304(9)

loop_
_atom_type_symbol
_atom_type_description
_atom_type_scat_dispersion_real
_atom_type_scat_dispersion_imag
_atom_type_scat_source
C C 0.0181 0.0091 'International Tables Vol C Tables 4.2.6.8 and 6.1.1.4'
H H 0.0000 0.0000 'International Tables Vol C Tables 4.2.6.8 and 6.1.1.4'
N N 0.0311 0.0180 'International Tables Vol C Tables 4.2.6.8 and 6.1.1.4'
O O 0.0492 0.0322 'International Tables Vol C Tables 4.2.6.8 and 6.1.1.4'

loop_
_geom_angle_atom_site_label_1
_geom_angle_atom_site_label_2
_geom_angle_atom_site_label_3
_geom_angle
_geom_angle_site_symmetry_1
_geom_angle_site_symmetry_3
_geom_angle_publ_flag
N2 N1 H1 117.6(15) . . ?
C5 N1 H1 133.3(15) . . ?
C5 N1 N2 108.65(14) . . ?
C2N N1N H1N 126(8) . . ?
C2N N1N C5N 107.99(14) . . ?
C5N N1N H1N 123(8) . . ?
N3 N2 N1 106.35(14) . . ?
N2 N3 N4 110.90(13) . . ?
C2N N3N C1M 128.77(14) . . ?
C4N N3N C1M 122.75(14) . . ?
C4N N3N C2N 108.44(13) . . ?
C5 N4 N3 105.65(14) . . ?
H1AA C1 H1AB 106.8 . . ?
H1BC C1 H1BD 108.2 . . ?
H1CE C1 H1CF 108.4 . . ?
C2GT C1 H1CE 110.0 . . ?
C2GT C1 H1CF 110.0 . . ?
C2GT C1 C2N 108.3(12) . . ?
C2N C1 H1AA 107.2 . . ?
C2N C1 H1AB 107.2 . . ?
C2N C1 H1BC 109.8 . . ?
C2N C1 H1BD 109.8 . . ?
C2N C1 H1CE 110.0 . . ?
C2N C1 H1CF 110.0 . . ?
C2T1 C1 H1BC 109.8 . . ?
C2T1 C1 H1BD 109.8 . . ?
C2T1 C1 C2N 109.6(3) . . ?
C2T2 C1 H1AA 107.2 . . ?
C2T2 C1 H1AB 107.2 . . ?
C2T2 C1 C2N 120.6(3) . . ?
C2B C1B C1P 120.89(14) . . ?
C2B C1B C6B 117.48(15) . . ?
C6B C1B C1P 121.60(14) . . ?
N3N C1M H1MA 108.8 . . ?
N3N C1M H1MB 108.8 . . ?
N3N C1M C4B 113.88(12) . . ?
H1MA C1M H1MB 107.7 . . ?
C4B C1M H1MA 108.8 . . ?
C4B C1M H1MB 108.8 . . ?
C2P C1P C1B 123.62(13) . . ?
C6P C1P C1B 119.10(14) . . ?
C6P C1P C2P 117.27(15) . . ?
C1B C2B H2B 119.3 . . ?
C3B C2B C1B 121.49(15) . . ?
C3B C2B H2B 119.3 . . ?
C1 C2GT H2GA 106.2 . . ?
C1 C2GT H2GB 106.2 . . ?
H2GA C2GT H2GB 106.4 . . ?
C3GT C2GT C1 124.6(18) . . ?
C3GT C2GT H2GA 106.2 . . ?
C3GT C2GT H2GB 106.2 . . ?
N1N C2N N3N 113.80(15) . . ?
N1N C2N C1 123.95(16) . . ?
N3N C2N C1 122.21(15) . . ?
C1P C2P C5 124.00(14) . . ?
C3P C2P C1P 120.02(15) . . ?
C3P C2P C5 115.93(15) . . ?
C1 C2T1 H2TA 107.6 . . ?
C1 C2T1 H2TB 107.6 . . ?
H2TA C2T1 H2TB 107.1 . . ?
C3T1 C2T1 C1 118.7(6) . . ?
C3T1 C2T1 H2TA 107.6 . . ?
C3T1 C2T1 H2TB 107.6 . . ?
C1 C2T2 H2TC 108.0 . . ?
C1 C2T2 H2TD 108.0 . . ?
C1 C2T2 C3T2 117.3(5) . . ?
H2TC C2T2 H2TD 107.2 . . ?
C3T2 C2T2 H2TC 108.0 . . ?
C3T2 C2T2 H2TD 108.0 . . ?
C2B C3B H3B 119.6 . . ?
C2B C3B C4B 120.89(15) . . ?
C4B C3B H3B 119.6 . . ?
C2GT C3GT H3GA 106.6 . . ?
C2GT C3GT H3GB 106.6 . . ?
C2GT C3GT C4GT 123(2) . . ?
H3GA C3GT H3GB 106.5 . . ?
C4GT C3GT H3GA 106.6 . . ?
C4GT C3GT H3GB 106.6 . . ?
C2P C3P H3P 119.5 . . ?
C4P C3P C2P 120.99(18) . . ?
C4P C3P H3P 119.5 . . ?
C2T1 C3T1 H3TA 107.8 . . ?
C2T1 C3T1 H3TB 107.8 . . ?
H3TA C3T1 H3TB 107.2 . . ?
C4T1 C3T1 C2T1 117.8(8) . . ?
C4T1 C3T1 H3TA 107.8 . . ?
C4T1 C3T1 H3TB 107.8 . . ?
C2T2 C3T2 H3TC 108.3 . . ?
C2T2 C3T2 H3TD 108.3 . . ?
H3TC C3T2 H3TD 107.4 . . ?
C4T2 C3T2 C2T2 116.0(6) . . ?
C4T2 C3T2 H3TC 108.3 . . ?
C4T2 C3T2 H3TD 108.3 . . ?
C3B C4B C1M 120.53(15) . . ?
C5B C4B C1M 121.69(14) . . ?
C5B C4B C3B 117.72(15) . . ?
C3GT C4GT H4GA 109.5 . . ?
C3GT C4GT H4GB 109.5 . . ?
C3GT C4GT H4GC 109.5 . . ?
H4GA C4GT H4GB 109.5 . . ?
H4GA C4GT H4GC 109.5 . . ?
H4GB C4GT H4GC 109.5 . . ?
O1N C4N N3N 125.77(16) . . ?
O1N C4N C5N 128.48(16) . . ?
N3N C4N C5N 105.75(14) . . ?
C3P C4P H4P 120.2 . . ?
C5P C4P C3P 119.58(18) . . ?
C5P C4P H4P 120.2 . . ?
C3T1 C4T1 H4TA 109.5 . . ?
C3T1 C4T1 H4TB 109.5 . . ?
C3T1 C4T1 H4TC 109.5 . . ?
H4TA C4T1 H4TB 109.5 . . ?
H4TA C4T1 H4TC 109.5 . . ?
H4TB C4T1 H4TC 109.5 . . ?
C3T2 C4T2 H4TD 109.5 . . ?
C3T2 C4T2 H4TE 109.5 . . ?
C3T2 C4T2 H4TF 109.5 . . ?
H4TD C4T2 H4TE 109.5 . . ?
H4TD C4T2 H4TF 109.5 . . ?
H4TE C4T2 H4TF 109.5 . . ?
N1 C5 C2P 126.61(14) . . ?
N4 C5 N1 108.45(14) . . ?
N4 C5 C2P 124.72(15) . . ?
C4B C5B H5B 119.2 . . ?
C6B C5B C4B 121.60(15) . . ?
C6B C5B H5B 119.2 . . ?
N1N C5N C4N 103.95(13) . . ?
N1N C5N C6N 110.72(14) . . ?
N1N C5N C9N 112.37(14) . . ?
C4N C5N C6N 113.02(14) . . ?
C4N C5N C9N 114.05(14) . . ?
C9N C5N C6N 102.99(14) . . ?
C4P C5P H5P 119.8 . . ?
C4P C5P C6P 120.45(17) . . ?
C6P C5P H5P 119.8 . . ?
C1B C6B H6B 119.6 . . ?
C5B C6B C1B 120.76(15) . . ?
C5B C6B H6B 119.6 . . ?
C5N C6N H6NA 110.9 . . ?
C5N C6N H6NB 110.9 . . ?
H6NA C6N H6NB 108.9 . . ?
C7N C6N C5N 104.30(14) . . ?
C7N C6N H6NA 110.9 . . ?
C7N C6N H6NB 110.9 . . ?
C1P C6P H6P 119.2 . . ?
C5P C6P C1P 121.63(17) . . ?
C5P C6P H6P 119.2 . . ?
C6N C7N H7NA 110.4 . . ?
C6N C7N H7NB 110.4 . . ?
H7NA C7N H7NB 108.6 . . ?
C8N C7N C6N 106.49(16) . . ?
C8N C7N H7NA 110.4 . . ?
C8N C7N H7NB 110.4 . . ?
C7N C8N H8NA 110.4 . . ?
C7N C8N H8NB 110.4 . . ?
C7N C8N C9N 106.80(15) . . ?
H8NA C8N H8NB 108.6 . . ?
C9N C8N H8NA 110.4 . . ?
C9N C8N H8NB 110.4 . . ?
C5N C9N H9NA 110.3 . . ?
C5N C9N H9NB 110.3 . . ?
C8N C9N C5N 107.13(14) . . ?
C8N C9N H9NA 110.3 . . ?
C8N C9N H9NB 110.3 . . ?
H9NA C9N H9NB 108.5 . . ?

loop_
_geom_bond_atom_site_label_1
_geom_bond_atom_site_label_2
_geom_bond_distance
_geom_bond_site_symmetry_2
_geom_bond_publ_flag
O1N C4N 1.209(2) . ?
N1 H1 0.91(3) . ?
N1 N2 1.3460(19) . ?
N1 C5 1.327(2) . ?
N1N H1N 0.75(12) . ?
N1N C2N 1.284(2) . ?
N1N C5N 1.468(2) . ?
N2 N3 1.285(2) . ?
N3 N4 1.356(2) . ?
N3N C1M 1.467(2) . ?
N3N C2N 1.387(2) . ?
N3N C4N 1.377(2) . ?
N4 C5 1.320(2) . ?
C1 H1AA 0.9700 . ?
C1 H1AB 0.9700 . ?
C1 H1BC 0.9700 . ?
C1 H1BD 0.9700 . ?
C1 H1CE 0.9700 . ?
C1 H1CF 0.9700 . ?
C1 C2GT 1.454(8) . ?
C1 C2N 1.487(2) . ?
C1 C2T1 1.478(5) . ?
C1 C2T2 1.453(4) . ?
C1B C1P 1.483(2) . ?
C1B C2B 1.388(2) . ?
C1B C6B 1.393(2) . ?
C1M H1MA 0.9700 . ?
C1M H1MB 0.9700 . ?
C1M C4B 1.508(2) . ?
C1P C2P 1.406(2) . ?
C1P C6P 1.399(2) . ?
C2B H2B 0.9300 . ?
C2B C3B 1.379(2) . ?
C2GT H2GA 0.9700 . ?
C2GT H2GB 0.9700 . ?
C2GT C3GT 1.442(8) . ?
C2P C3P 1.387(2) . ?
C2P C5 1.478(2) . ?
C2T1 H2TA 0.9700 . ?
C2T1 H2TB 0.9700 . ?
C2T1 C3T1 1.454(7) . ?
C2T2 H2TC 0.9700 . ?
C2T2 H2TD 0.9700 . ?
C2T2 C3T2 1.477(6) . ?
C3B H3B 0.9300 . ?
C3B C4B 1.389(2) . ?
C3GT H3GA 0.9700 . ?
C3GT H3GB 0.9700 . ?
C3GT C4GT 1.453(8) . ?
C3P H3P 0.9300 . ?
C3P C4P 1.380(3) . ?
C3T1 H3TA 0.9700 . ?
C3T1 H3TB 0.9700 . ?
C3T1 C4T1 1.436(7) . ?
C3T2 H3TC 0.9700 . ?
C3T2 H3TD 0.9700 . ?
C3T2 C4T2 1.438(7) . ?
C4B C5B 1.382(2) . ?
C4GT H4GA 0.9600 . ?
C4GT H4GB 0.9600 . ?
C4GT H4GC 0.9600 . ?
C4N C5N 1.508(2) . ?
C4P H4P 0.9300 . ?
C4P C5P 1.362(3) . ?
C4T1 H4TA 0.9600 . ?
C4T1 H4TB 0.9600 . ?
C4T1 H4TC 0.9600 . ?
C4T2 H4TD 0.9600 . ?
C4T2 H4TE 0.9600 . ?
C4T2 H4TF 0.9600 . ?
C5B H5B 0.9300 . ?
C5B C6B 1.380(2) . ?
C5N C6N 1.534(2) . ?
C5N C9N 1.524(2) . ?
C5P H5P 0.9300 . ?
C5P C6P 1.377(3) . ?
C6B H6B 0.9300 . ?
C6N H6NA 0.9700 . ?
C6N H6NB 0.9700 . ?
C6N C7N 1.511(3) . ?
C6P H6P 0.9300 . ?
C7N H7NA 0.9700 . ?
C7N H7NB 0.9700 . ?
C7N C8N 1.496(3) . ?
C8N H8NA 0.9700 . ?
C8N H8NB 0.9700 . ?
C8N C9N 1.515(3) . ?
C9N H9NA 0.9700 . ?
C9N H9NB 0.9700 . ?

loop_
_geom_hbond_atom_site_label_D
_geom_hbond_atom_site_label_H
_geom_hbond_atom_site_label_A
_geom_hbond_distance_DH
_geom_hbond_distance_HA
_geom_hbond_distance_DA
_geom_hbond_angle_DHA
_geom_hbond_site_symmetry_A
_geom_hbond_publ_flag
N1 H1 N1N 0.91(3) 1.87(3) 2.775(2) 176(2) 6_565 yes
N1N H1N N1 0.75(12) 2.02(12) 2.775(2) 177(10) 8_654 yes
C1M H1MB N3 0.97 2.61 3.551(2) 163.8 10_666 yes

loop_
_geom_torsion_atom_site_label_1
_geom_torsion_atom_site_label_2
_geom_torsion_atom_site_label_3
_geom_torsion_atom_site_label_4
_geom_torsion
_geom_torsion_site_symmetry_1
_geom_torsion_site_symmetry_2
_geom_torsion_site_symmetry_3
_geom_torsion_site_symmetry_4
_geom_torsion_publ_flag
O1N C4N C5N N1N -178.03(18) . . . . ?
O1N C4N C5N C6N 61.9(2) . . . . ?
O1N C4N C5N C9N -55.3(2) . . . . ?
N1 N2 N3 N4 -0.2(2) . . . . ?
N1N C5N C6N C7N 85.31(18) . . . . ?
N1N C5N C9N C8N -92.94(18) . . . . ?
N2 N1 C5 N4 0.27(19) . . . . ?
N2 N1 C5 C2P 175.09(16) . . . . ?
N2 N3 N4 C5 0.3(2) . . . . ?
N3 N4 C5 N1 -0.37(19) . . . . ?
N3 N4 C5 C2P -175.31(16) . . . . ?
N3N C1M C4B C3B -87.23(18) . . . . ?
N3N C1M C4B C5B 95.70(18) . . . . ?
N3N C4N C5N N1N 2.47(16) . . . . ?
N3N C4N C5N C6N -117.63(16) . . . . ?
N3N C4N C5N C9N 125.18(15) . . . . ?
C1 C2GT C3GT C4GT -161(3) . . . . ?
C1 C2T1 C3T1 C4T1 -166.7(10) . . . . ?
C1 C2T2 C3T2 C4T2 177.0(8) . . . . ?
C1B C1P C2P C3P -175.88(16) . . . . ?
C1B C1P C2P C5 6.6(2) . . . . ?
C1B C1P C6P C5P 177.50(15) . . . . ?
C1B C2B C3B C4B -0.6(2) . . . . ?
C1M N3N C2N N1N 177.22(15) . . . . ?
C1M N3N C2N C1 -5.1(3) . . . . ?
C1M N3N C4N O1N 1.3(3) . . . . ?
C1M N3N C4N C5N -179.21(13) . . . . ?
C1M C4B C5B C6B 176.88(14) . . . . ?
C1P C1B C2B C3B -179.39(14) . . . . ?
C1P C1B C6B C5B -179.41(14) . . . . ?
C1P C2P C3P C4P -2.3(3) . . . . ?
C1P C2P C5 N1 53.2(2) . . . . ?
C1P C2P C5 N4 -132.78(18) . . . . ?
C2B C1B C1P C2P -139.65(16) . . . . ?
C2B C1B C1P C6P 41.6(2) . . . . ?
C2B C1B C6B C5B 2.7(2) . . . . ?
C2B C3B C4B C1M -175.68(14) . . . . ?
C2B C3B C4B C5B 1.5(2) . . . . ?
C2GT C1 C2N N1N 99.6(10) . . . . ?
C2GT C1 C2N N3N -77.8(10) . . . . ?
C2N N1N C5N C4N -2.78(17) . . . . ?
C2N N1N C5N C6N 118.87(15) . . . . ?
C2N N1N C5N C9N -126.59(15) . . . . ?
C2N N3N C1M C4B -85.6(2) . . . . ?
C2N N3N C4N O1N 179.11(17) . . . . ?
C2N N3N C4N C5N -1.38(17) . . . . ?
C2N C1 C2GT C3GT -64(3) . . . . ?
C2N C1 C2T1 C3T1 -174.5(7) . . . . ?
C2N C1 C2T2 C3T2 176.0(5) . . . . ?
C2P C1P C6P C5P -1.4(2) . . . . ?
C2P C3P C4P C5P -0.1(3) . . . . ?
C2T1 C1 C2N N1N 79.1(4) . . . . ?
C2T1 C1 C2N N3N -98.3(4) . . . . ?
C2T2 C1 C2N N1N 35.9(4) . . . . ?
C2T2 C1 C2N N3N -141.5(4) . . . . ?
C3B C4B C5B C6B -0.3(2) . . . . ?
C3P C2P C5 N1 -124.41(19) . . . . ?
C3P C2P C5 N4 49.6(2) . . . . ?
C3P C4P C5P C6P 1.8(3) . . . . ?
C4B C5B C6B C1B -1.9(2) . . . . ?
C4N N3N C1M C4B 91.81(18) . . . . ?
C4N N3N C2N N1N -0.45(19) . . . . ?
C4N N3N C2N C1 177.21(16) . . . . ?
C4N C5N C6N C7N -158.53(16) . . . . ?
C4N C5N C9N C8N 149.08(15) . . . . ?
C4P C5P C6P C1P -1.0(3) . . . . ?
C5 N1 N2 N3 -0.05(19) . . . . ?
C5 C2P C3P C4P 175.46(18) . . . . ?
C5N N1N C2N N3N 2.12(19) . . . . ?
C5N N1N C2N C1 -175.49(16) . . . . ?
C5N C6N C7N C8N 31.3(2) . . . . ?
C6B C1B C1P C2P 42.5(2) . . . . ?
C6B C1B C1P C6P -136.25(16) . . . . ?
C6B C1B C2B C3B -1.5(2) . . . . ?
C6N C5N C9N C8N 26.23(19) . . . . ?
C6N C7N C8N C9N -14.8(2) . . . . ?
C6P C1P C2P C3P 2.9(2) . . . . ?
C6P C1P C2P C5 -174.59(15) . . . . ?
C7N C8N C9N C5N -7.5(2) . . . . ?
C9N C5N C6N C7N -35.00(19) . . . . ?

loop_
_smtbx_masks_void_nr
_smtbx_masks_void_average_x
_smtbx_masks_void_average_y
_smtbx_masks_void_average_z
_smtbx_masks_void_volume
_smtbx_masks_void_count_electrons
_smtbx_masks_void_content
1 0.000 0.000 -0.803 475.7 21.9 '2.4 water'
2 0.333 0.667 -0.288 475.7 21.9 '2.4 water'
3 0.667 0.333 -0.621 475.7 21.9 '2.4 water'
